data_7156026
loop_
_publ_author_name
'Moczulski, Marek'
'Drelich, Piotr'
'Albrecht, \/Lukasz'

_publ_section_title
;
 Bifunctional catalysis in the stereocontrolled synthesis of
 tetrahydro-1,2-oxazines.
;
_journal_issue 3
_journal_name_full 'Organic &amp; biomolecular chemistry'
_journal_page_first 376
_journal_page_last 379
_journal_paper_doi 10.1039/c7ob02894f
_journal_volume 16
_journal_year 2018
_chemical_absolute_configuration ad
_chemical_formula_moiety 'C19 H19 N3 O9 S'
_chemical_formula_sum 'C19 H19 N3 O9 S'
_chemical_formula_weight 465.43
_chemical_name_systematic 'Methyl 2-((3R,4S,5S)-4-nitro-2-((2-nitrophenyl)sulfonyl)-3-phenyl-1,2-oxazinan-5-yl)acetate'
_space_group_crystal_system monoclinic
_space_group_IT_number 4
_space_group_name_Hall 'P 2yb'
_space_group_name_H-M_alt 'P 1 21 1'
_symmetry_space_group_name_Hall 'P 2yb'
_symmetry_space_group_name_H-M 'P 1 21 1'
_atom_sites_solution_hydrogens geom
_atom_sites_solution_primary dual
_audit_creation_date 2017-05-30
_audit_creation_method
;
Olex2 1.2-ac3
(compiled 2017.01.05 svn.r3372 for Rigaku Oxford Diffraction, GUI svn.r5289)
;
_audit_update_record
;
2017-05-30 deposited with the CCDC.
2017-12-08 downloaded from the CCDC.
;
_cell_angle_alpha 90
_cell_angle_beta 93.111(3)
_cell_angle_gamma 90
_cell_formula_units_Z 2
_cell_length_a 5.9946(2)
_cell_length_b 13.3006(5)
_cell_length_c 13.1317(5)
_cell_measurement_reflns_used 5603
_cell_measurement_temperature 100.00(10)
_cell_measurement_theta_max 78.9210
_cell_measurement_theta_min 3.3570
_cell_volume 1045.47(7)
_computing_cell_refinement 'CrysAlisPro 1.171.39.16b (Rigaku OD, 2015)'
_computing_data_collection 'CrysAlisPro 1.171.39.16b (Rigaku OD, 2015)'
_computing_data_reduction 'CrysAlisPro 1.171.39.16b (Rigaku OD, 2015)'
_computing_molecular_graphics 'Olex2 (Dolomanov et al., 2009)'
_computing_publication_material 'Olex2 (Dolomanov et al., 2009)'
_computing_structure_refinement 'ShelXL (Sheldrick, 2015)'
_computing_structure_solution 'ShelXT (Sheldrick, 2015)'
_diffrn_ambient_environment N~2~
_diffrn_ambient_temperature 100.00(10)
_diffrn_detector 'CCD plate'
_diffrn_detector_type 'Pilatus 300K'
_diffrn_measured_fraction_theta_full 0.997
_diffrn_measured_fraction_theta_max 0.962
_diffrn_measurement_details
;
List of Runs (angles in degrees, time in seconds):

  # Type    Start    End  Width  t~exp~   \w     \q     \k     \f   Frames
#--------------------------------------------------------------------------
  1  \w    -50.00  31.00   0.50    5.00    --  -46.48  38.00  90.00  162
  2  \w   -125.00 -25.00   0.50    5.00    --  -46.48 -19.00-150.00  200
  3  \w   -124.00 -27.00   0.50    5.00    --  -46.48 -38.00 -60.00  194
  4  \w     59.00 121.00   0.50    5.00    --   46.48 178.00-120.00  124
  5  \w    -50.00 -12.00   0.50   20.00    --  -90.25  38.00-120.00   76
  6  \w    -74.00 -16.00   0.50   20.00    --  -90.25  57.00-180.00  116
  7  \w    -74.00 -16.00   0.50   20.00    --  -90.25  57.00-120.00  116
  8  \w    -74.00 -16.00   0.50   20.00    --  -90.25  57.00  60.00  116
  9  \w     33.00 133.00   0.50   20.00    --  111.75 -19.00 150.00  200
 10  \w     34.00  93.00   0.50   20.00    --  111.75 -38.00-180.00  118
 11  \w     99.00 178.00   0.50   20.00    --  111.75 111.00-125.00  158
 12  \w     40.00 110.00   0.50   20.00    --  111.75 -99.00-120.00  140
 13  \w     38.00 122.00   0.50   20.00    --  111.75-125.00-150.00  168
 14  \w     40.00 110.00   0.50   20.00    --  111.75 -99.00  90.00  140
 15  \w     40.00 110.00   0.50   20.00    --  111.75 -99.00-150.00  140
 16  \w     44.00 139.00   0.50   20.00    --  111.75 -77.00 120.00  190
 17  \w     33.00 133.00   0.50   20.00    --  111.75 -19.00 -60.00  200
 18  \w   -114.00 -19.00   0.50    5.00    --  -46.48 -77.00 120.00  190
 19  \w   -124.00 -27.00   0.50    5.00    --  -46.48 -38.00 150.00  194
 20  \w     59.00 100.00   0.50    5.00    --   46.48 178.00  30.00   82
 21  \w     28.00 120.00   0.50    5.00    --   46.48  57.00  60.00  184
;
_diffrn_measurement_device 'four-circle diffractometer'
_diffrn_measurement_device_type 'XtaLAB Synergy, Dualflex, Pilatus 300K'
_diffrn_measurement_method '\w scans'
_diffrn_orient_matrix_type 'CrysAlisPro convention (1999,Acta A55,543-557)'
_diffrn_orient_matrix_UB_11 0.0559150000
_diffrn_orient_matrix_UB_12 -0.1125902000
_diffrn_orient_matrix_UB_13 -0.0085565000
_diffrn_orient_matrix_UB_21 -0.0403178000
_diffrn_orient_matrix_UB_22 -0.0139302000
_diffrn_orient_matrix_UB_23 0.1140591000
_diffrn_orient_matrix_UB_31 -0.2479578000
_diffrn_orient_matrix_UB_32 -0.0231831000
_diffrn_orient_matrix_UB_33 -0.0269909000
_diffrn_radiation_monochromator mirror
_diffrn_radiation_probe x-ray
_diffrn_radiation_type CuK\a
_diffrn_radiation_wavelength 1.54184
_diffrn_reflns_av_R_equivalents 0.0548
_diffrn_reflns_av_unetI/netI 0.0467
_diffrn_reflns_Laue_measured_fraction_full 0.997
_diffrn_reflns_Laue_measured_fraction_max 0.962
_diffrn_reflns_limit_h_max 5
_diffrn_reflns_limit_h_min -7
_diffrn_reflns_limit_k_max 16
_diffrn_reflns_limit_k_min -16
_diffrn_reflns_limit_l_max 16
_diffrn_reflns_limit_l_min -16
_diffrn_reflns_number 10198
_diffrn_reflns_point_group_measured_fraction_full 0.904
_diffrn_reflns_point_group_measured_fraction_max 0.835
_diffrn_reflns_theta_full 68.000
_diffrn_reflns_theta_max 79.321
_diffrn_reflns_theta_min 3.371
_diffrn_source 'micro-focus sealed X-ray tube'
_diffrn_source_type 'PhotonJet (Cu) X-ray Source'
_exptl_absorpt_coefficient_mu 1.903
_exptl_absorpt_correction_T_max 0.942
_exptl_absorpt_correction_T_min 0.865
_exptl_absorpt_correction_type analytical
_exptl_absorpt_process_details
;
CrysAlisPro 1.171.39.16b (Rigaku Oxford Diffraction, 2015)
Analytical numeric absorption correction using a multifaceted crystal
            model based on expressions derived by R.C. Clark & J.S. Reid.
(Clark, R. C. & Reid, J. S. (1995). Acta Cryst. A51, 887-897)
Empirical absorption correction using spherical harmonics,
 implemented in SCALE3 ABSPACK scaling algorithm.
;
_exptl_crystal_colour colourless
_exptl_crystal_density_diffrn 1.479
_exptl_crystal_description prism
_exptl_crystal_F_000 484
_exptl_crystal_size_max 0.148
_exptl_crystal_size_mid 0.051
_exptl_crystal_size_min 0.047
_refine_diff_density_max 0.517
_refine_diff_density_min -0.485
_refine_diff_density_rms 0.079
_refine_ls_abs_structure_details
;
 Classical Flack method preferred over Parsons because s.u. lower.
;
_refine_ls_abs_structure_Flack -0.02(3)
_refine_ls_extinction_method none
_refine_ls_goodness_of_fit_ref 1.029
_refine_ls_hydrogen_treatment constr
_refine_ls_matrix_type full
_refine_ls_number_parameters 290
_refine_ls_number_reflns 3787
_refine_ls_number_restraints 1
_refine_ls_restrained_S_all 1.029
_refine_ls_R_factor_all 0.0633
_refine_ls_R_factor_gt 0.0580
_refine_ls_shift/su_max 0.000
_refine_ls_shift/su_mean 0.000
_refine_ls_structure_factor_coef Fsqd
_refine_ls_weighting_details 'w=1/[\s^2^(Fo^2^)+(0.1308P)^2^] where P=(Fo^2^+2Fc^2^)/3'
_refine_ls_weighting_scheme calc
_refine_ls_wR_factor_gt 0.1566
_refine_ls_wR_factor_ref 0.1609
_reflns_Friedel_coverage 0.662
_reflns_Friedel_fraction_full 0.802
_reflns_Friedel_fraction_max 0.696
_reflns_number_gt 3401
_reflns_number_total 3787
_reflns_threshold_expression 'I > 2\s(I)'
_cod_data_source_file c7ob02894f2.cif
_cod_data_source_block la_mm_1_71_new
_cod_depositor_comments 'Adding full bibliography for 7156026.cif.'
_cod_database_code 7156026
_shelx_shelxl_version_number 2016/6
_shelx_space_group_comment
;
The symmetry employed for this shelxl refinement is uniquely defined
by the following loop, which should always be used as a source of
symmetry information in preference to the above space-group names.
They are only intended as comments.
;
_diffrn_oxdiff_ac3_digest_frames
;
01f9bd4fb1a45b21936a4c13f6ac43e98803208ec35
;
_reflns_odcompleteness_completeness 99.70
_reflns_odcompleteness_iscentric 1
_reflns_odcompleteness_theta 68.13
_olex2_refinement_description
;
1. Fixed Uiso
 At 1.2 times of:
  All C(H) groups, All C(H,H) groups
 At 1.5 times of:
  All C(H,H,H) groups
2.a Ternary CH refined with riding coordinates:
 C6(H6), C1(H1), C5(H5)
2.b Secondary CH2 refined with riding coordinates:
 C16(H16A,H16B), C4(H4A,H4B)
2.c Aromatic/amide H refined with riding coordinates:
 C29(H29), C10(H10), C11(H11), C9(H9), C8(H8), C12(H12), C28(H28), C27(H27),
 C26(H26)
2.d Idealised Me refined as rotating group:
 C19(H19A,H19B,H19C)
;
_olex2_submission_special_instructions 'No special instructions were received'
_oxdiff_exptl_absorpt_empirical_details
;
Empirical correction (ABSPACK) includes:
- Absorption correction using spherical harmonics
- Frame scaling
- Detector area scaling
;
_oxdiff_exptl_absorpt_empirical_full_max 4.066
_oxdiff_exptl_absorpt_empirical_full_min 0.543

loop_
_space_group_symop_operation_xyz
'x, y, z'
'-x, y+1/2, -z'

loop_
_atom_site_label
_atom_site_type_symbol
_atom_site_fract_x
_atom_site_fract_y
_atom_site_fract_z
_atom_site_U_iso_or_equiv
_atom_site_adp_type
_atom_site_occupancy
_atom_site_site_symmetry_order
_atom_site_calc_flag
_atom_site_refinement_flags_posn
S13 S 1.11465(15) 0.53211(8) 0.21627(9) 0.0260(3) Uani 1 1 d .
O18 O 0.2268(5) 0.4857(3) 0.6295(3) 0.0298(7) Uani 1 1 d .
O15 O 1.3275(5) 0.5294(3) 0.2706(3) 0.0319(7) Uani 1 1 d .
O3 O 0.9756(5) 0.6094(2) 0.3704(3) 0.0267(7) Uani 1 1 d .
O23 O 0.4807(6) 0.3307(3) 0.5017(3) 0.0372(9) Uani 1 1 d .
O14 O 1.0625(6) 0.4581(3) 0.1399(3) 0.0323(8) Uani 1 1 d .
O22 O 0.8380(6) 0.3253(3) 0.5378(3) 0.0385(9) Uani 1 1 d .
O20 O 0.5827(5) 0.4747(3) 0.6899(3) 0.0349(8) Uani 1 1 d .
N21 N 0.6722(6) 0.3620(3) 0.4943(3) 0.0285(8) Uani 1 1 d .
O32 O 0.7467(7) 0.5796(3) -0.0470(3) 0.0412(9) Uani 1 1 d .
O31 O 0.6304(6) 0.5723(4) 0.1057(3) 0.0471(11) Uani 1 1 d .
N30 N 0.7583(7) 0.6010(3) 0.0439(4) 0.0324(9) Uani 1 1 d .
N2 N 0.9099(6) 0.5285(3) 0.3006(3) 0.0263(8) Uani 1 1 d .
C7 C 0.8721(7) 0.3404(4) 0.2993(4) 0.0265(10) Uani 1 1 d .
C17 C 0.4445(7) 0.5063(3) 0.6279(4) 0.0268(10) Uani 1 1 d .
C6 C 0.7007(7) 0.4531(3) 0.4280(4) 0.0248(9) Uani 1 1 d .
H6 H 0.567629 0.459071 0.381650 0.030 Uiso 1 1 calc R
C1 C 0.9036(7) 0.4348(4) 0.3632(4) 0.0259(9) Uani 1 1 d .
H1 H 1.039996 0.429436 0.407443 0.031 Uiso 1 1 calc R
C5 C 0.7187(6) 0.5486(3) 0.4932(4) 0.0248(10) Uani 1 1 d .
H5 H 0.836626 0.540093 0.547154 0.030 Uiso 1 1 calc R
C29 C 1.2375(8) 0.7256(4) 0.1915(4) 0.0315(10) Uani 1 1 d .
H29 H 1.338831 0.713230 0.246182 0.038 Uiso 1 1 calc R
C16 C 0.4963(7) 0.5750(4) 0.5414(4) 0.0276(10) Uani 1 1 d .
H16A H 0.503888 0.643651 0.566292 0.033 Uiso 1 1 calc R
H16B H 0.375618 0.571268 0.489272 0.033 Uiso 1 1 calc R
C25 C 0.9337(8) 0.6733(4) 0.0782(4) 0.0294(10) Uani 1 1 d .
C10 C 0.8229(9) 0.1651(4) 0.1851(5) 0.0405(12) Uani 1 1 d .
H10 H 0.807765 0.107054 0.145825 0.049 Uiso 1 1 calc R
C11 C 0.6552(8) 0.2359(4) 0.1810(5) 0.0372(12) Uani 1 1 d .
H11 H 0.525070 0.224723 0.140787 0.045 Uiso 1 1 calc R
C9 C 1.0141(8) 0.1797(4) 0.2475(4) 0.0345(11) Uani 1 1 d .
H9 H 1.125554 0.130949 0.251217 0.041 Uiso 1 1 calc R
C8 C 1.0387(7) 0.2672(4) 0.3044(4) 0.0306(11) Uani 1 1 d .
H8 H 1.167058 0.277044 0.346224 0.037 Uiso 1 1 calc R
C24 C 1.0817(7) 0.6534(4) 0.1613(4) 0.0279(10) Uani 1 1 d .
C19 C 0.1625(8) 0.4186(5) 0.7092(5) 0.0365(12) Uani 1 1 d .
H19A H 0.217444 0.352281 0.696392 0.055 Uiso 1 1 calc GR
H19B H 0.002578 0.416904 0.710436 0.055 Uiso 1 1 calc GR
H19C H 0.224732 0.442122 0.773777 0.055 Uiso 1 1 calc GR
C12 C 0.6811(8) 0.3250(4) 0.2375(4) 0.0307(10) Uani 1 1 d .
H12 H 0.569790 0.373783 0.233354 0.037 Uiso 1 1 calc R
C28 C 1.2426(10) 0.8171(4) 0.1397(4) 0.0380(12) Uani 1 1 d .
H28 H 1.344948 0.866247 0.161322 0.046 Uiso 1 1 calc R
C4 C 0.7805(7) 0.6347(3) 0.4229(4) 0.0256(9) Uani 1 1 d .
H4A H 0.657249 0.647780 0.373780 0.031 Uiso 1 1 calc R
H4B H 0.808128 0.695205 0.462788 0.031 Uiso 1 1 calc R
C27 C 1.0981(11) 0.8352(4) 0.0575(5) 0.0412(13) Uani 1 1 d .
H27 H 1.103977 0.896090 0.022900 0.049 Uiso 1 1 calc R
C26 C 0.9431(9) 0.7630(4) 0.0256(5) 0.0372(12) Uani 1 1 d .
H26 H 0.846019 0.774888 -0.030783 0.045 Uiso 1 1 calc R

loop_
_atom_site_aniso_label
_atom_site_aniso_U_11
_atom_site_aniso_U_22
_atom_site_aniso_U_33
_atom_site_aniso_U_23
_atom_site_aniso_U_13
_atom_site_aniso_U_12
S13 0.0222(5) 0.0188(5) 0.0367(6) 0.0018(5) -0.0010(4) 0.0029(4)
O18 0.0190(13) 0.0285(17) 0.0416(19) 0.0048(15) -0.0004(12) -0.0006(12)
O15 0.0233(13) 0.0251(17) 0.047(2) 0.0057(17) -0.0031(12) 0.0032(14)
O3 0.0236(13) 0.0165(16) 0.040(2) -0.0025(14) -0.0004(12) -0.0043(12)
O23 0.0333(17) 0.0252(18) 0.054(2) -0.0013(17) 0.0085(15) -0.0117(14)
O14 0.0358(17) 0.0202(17) 0.041(2) -0.0029(15) 0.0033(14) -0.0014(13)
O22 0.0365(17) 0.0255(19) 0.053(2) 0.0082(18) 0.0008(15) 0.0107(14)
O20 0.0233(14) 0.036(2) 0.045(2) 0.0078(18) -0.0041(13) 0.0007(13)
N21 0.0279(18) 0.0173(19) 0.040(2) 0.0001(17) 0.0026(15) -0.0017(15)
O32 0.047(2) 0.033(2) 0.043(2) -0.0009(18) -0.0074(16) -0.0091(16)
O31 0.0322(18) 0.057(3) 0.051(2) 0.005(2) -0.0006(16) -0.0107(17)
N30 0.0297(18) 0.025(2) 0.041(3) 0.0065(19) -0.0087(16) 0.0028(16)
N2 0.0270(16) 0.0149(17) 0.037(2) -0.0008(18) 0.0001(14) -0.0024(15)
C7 0.0233(19) 0.015(2) 0.040(3) -0.0016(18) -0.0012(17) -0.0017(15)
C17 0.0180(17) 0.021(2) 0.041(3) -0.0011(18) -0.0035(16) -0.0002(15)
C6 0.0177(17) 0.016(2) 0.040(3) 0.0043(19) -0.0039(16) 0.0003(15)
C1 0.0188(17) 0.017(2) 0.041(3) 0.0017(19) -0.0060(16) 0.0013(15)
C5 0.0196(17) 0.017(2) 0.037(3) 0.0002(18) -0.0032(15) 0.0025(15)
C29 0.035(2) 0.024(3) 0.035(3) 0.000(2) -0.0023(19) -0.002(2)
C16 0.0209(18) 0.020(2) 0.042(3) 0.002(2) -0.0002(17) 0.0027(16)
C25 0.032(2) 0.021(2) 0.035(3) 0.004(2) -0.0035(18) 0.0007(18)
C10 0.045(3) 0.021(2) 0.056(4) -0.003(2) 0.000(2) -0.005(2)
C11 0.031(2) 0.029(3) 0.052(3) -0.007(3) -0.005(2) -0.005(2)
C9 0.039(2) 0.019(2) 0.046(3) -0.003(2) 0.004(2) 0.0073(19)
C8 0.027(2) 0.023(2) 0.042(3) 0.004(2) -0.0011(18) 0.0035(18)
C24 0.025(2) 0.021(2) 0.038(3) 0.001(2) -0.0004(17) 0.0021(16)
C19 0.027(2) 0.034(3) 0.049(3) 0.005(2) 0.0033(19) -0.004(2)
C12 0.027(2) 0.023(2) 0.041(3) -0.005(2) -0.0026(18) -0.0020(18)
C28 0.048(3) 0.025(3) 0.041(3) -0.002(2) 0.000(2) -0.010(2)
C4 0.0240(19) 0.016(2) 0.036(3) -0.0004(18) 0.0013(17) -0.0016(16)
C27 0.060(3) 0.022(3) 0.042(3) 0.003(2) -0.002(2) -0.006(2)
C26 0.047(3) 0.022(3) 0.041(3) 0.005(2) -0.009(2) 0.001(2)

loop_
_atom_type_symbol
_atom_type_description
_atom_type_scat_dispersion_real
_atom_type_scat_dispersion_imag
_atom_type_scat_source
C C 0.0181 0.0091 'International Tables Vol C Tables 4.2.6.8 and 6.1.1.4'
H H 0.0000 0.0000 'International Tables Vol C Tables 4.2.6.8 and 6.1.1.4'
N N 0.0311 0.0180 'International Tables Vol C Tables 4.2.6.8 and 6.1.1.4'
O O 0.0492 0.0322 'International Tables Vol C Tables 4.2.6.8 and 6.1.1.4'
S S 0.3331 0.5567 'International Tables Vol C Tables 4.2.6.8 and 6.1.1.4'

loop_
_exptl_crystal_face_index_h
_exptl_crystal_face_index_k
_exptl_crystal_face_index_l
_exptl_crystal_face_perp_dist
-4 0 -2 0.0234
4 0 2 0.0234
1 -8 2 0.0613
-1 8 -2 0.0613
1 -1 -8 0.0255
-1 1 8 0.0255

loop_
_geom_angle_atom_site_label_1
_geom_angle_atom_site_label_2
_geom_angle_atom_site_label_3
_geom_angle
O15 S13 N2 109.3(2)
O15 S13 C24 107.6(2)
O14 S13 O15 119.3(2)
O14 S13 N2 107.5(2)
O14 S13 C24 109.0(2)
N2 S13 C24 102.9(2)
C17 O18 C19 115.9(4)
C4 O3 N2 106.1(3)
O23 N21 C6 116.9(4)
O22 N21 O23 124.6(4)
O22 N21 C6 118.5(4)
O32 N30 C25 116.8(4)
O31 N30 O32 125.2(4)
O31 N30 C25 117.9(5)
O3 N2 S13 102.1(2)
O3 N2 C1 106.5(3)
C1 N2 S13 115.1(3)
C8 C7 C1 119.0(4)
C12 C7 C1 121.4(4)
C12 C7 C8 119.6(5)
O18 C17 C16 112.2(4)
O20 C17 O18 123.8(5)
O20 C17 C16 124.0(4)
N21 C6 H6 108.1
N21 C6 C1 108.0(3)
N21 C6 C5 110.5(4)
C1 C6 H6 108.1
C5 C6 H6 108.1
C5 C6 C1 113.9(3)
N2 C1 C7 113.1(4)
N2 C1 C6 102.5(3)
N2 C1 H1 110.0
C7 C1 C6 111.0(4)
C7 C1 H1 110.0
C6 C1 H1 110.0
C6 C5 H5 109.5
C6 C5 C16 112.4(3)
C16 C5 H5 109.5
C4 C5 C6 107.2(4)
C4 C5 H5 109.5
C4 C5 C16 108.7(3)
C24 C29 H29 120.0
C24 C29 C28 119.9(5)
C28 C29 H29 120.0
C17 C16 C5 112.9(4)
C17 C16 H16A 109.0
C17 C16 H16B 109.0
C5 C16 H16A 109.0
C5 C16 H16B 109.0
H16A C16 H16B 107.8
C24 C25 N30 121.8(4)
C26 C25 N30 117.2(4)
C26 C25 C24 120.9(5)
C11 C10 H10 119.8
C11 C10 C9 120.4(5)
C9 C10 H10 119.8
C10 C11 H11 120.1
C10 C11 C12 119.9(5)
C12 C11 H11 120.1
C10 C9 H9 120.1
C10 C9 C8 119.8(5)
C8 C9 H9 120.1
C7 C8 H8 119.8
C9 C8 C7 120.4(5)
C9 C8 H8 119.8
C29 C24 S13 117.2(4)
C29 C24 C25 118.9(5)
C25 C24 S13 122.9(4)
O18 C19 H19A 109.5
O18 C19 H19B 109.5
O18 C19 H19C 109.5
H19A C19 H19B 109.5
H19A C19 H19C 109.5
H19B C19 H19C 109.5
C7 C12 C11 120.0(5)
C7 C12 H12 120.0
C11 C12 H12 120.0
C29 C28 H28 119.7
C27 C28 C29 120.5(5)
C27 C28 H28 119.7
O3 C4 C5 110.3(4)
O3 C4 H4A 109.6
O3 C4 H4B 109.6
C5 C4 H4A 109.6
C5 C4 H4B 109.6
H4A C4 H4B 108.1
C28 C27 H27 119.9
C28 C27 C26 120.1(5)
C26 C27 H27 119.9
C25 C26 C27 119.5(5)
C25 C26 H26 120.2
C27 C26 H26 120.2

loop_
_geom_bond_atom_site_label_1
_geom_bond_atom_site_label_2
_geom_bond_distance
S13 O15 1.428(3)
S13 O14 1.428(4)
S13 N2 1.698(4)
S13 C24 1.775(5)
O18 C17 1.334(5)
O18 C19 1.444(6)
O3 N2 1.454(5)
O3 C4 1.429(5)
O23 N21 1.230(5)
O22 N21 1.221(6)
O20 C17 1.205(6)
N21 C6 1.507(6)
O32 N30 1.226(6)
O31 N30 1.209(6)
N30 C25 1.477(6)
N2 C1 1.494(6)
C7 C1 1.517(7)
C7 C8 1.394(6)
C7 C12 1.382(7)
C17 C16 1.504(7)
C6 H6 0.9800
C6 C1 1.541(6)
C6 C5 1.533(7)
C1 H1 0.9800
C5 H5 0.9800
C5 C16 1.547(6)
C5 C4 1.528(6)
C29 H29 0.9300
C29 C24 1.383(7)
C29 C28 1.395(8)
C16 H16A 0.9700
C16 H16B 0.9700
C25 C24 1.394(7)
C25 C26 1.381(7)
C10 H10 0.9300
C10 C11 1.377(8)
C10 C9 1.386(8)
C11 H11 0.9300
C11 C12 1.402(7)
C9 H9 0.9300
C9 C8 1.386(7)
C8 H8 0.9300
C19 H19A 0.9600
C19 H19B 0.9600
C19 H19C 0.9600
C12 H12 0.9300
C28 H28 0.9300
C28 C27 1.369(9)
C4 H4A 0.9700
C4 H4B 0.9700
C27 H27 0.9300
C27 C26 1.385(8)
C26 H26 0.9300

loop_
_exptl_oxdiff_crystal_face_indexfrac_h
_exptl_oxdiff_crystal_face_indexfrac_k
_exptl_oxdiff_crystal_face_indexfrac_l
_exptl_oxdiff_crystal_face_x
_exptl_oxdiff_crystal_face_y
_exptl_oxdiff_crystal_face_z
-4.0000 -0.0000 -2.0001 -0.2065 -0.0669 1.0458
4.0000 0.0000 2.0001 0.2065 0.0669 -1.0458
1.0000 -8.0000 2.0000 0.9395 0.2992 -0.1165
-1.0000 8.0000 -2.0000 -0.9395 -0.2992 0.1165
1.0000 -1.0000 -8.0000 0.2370 -0.9389 -0.0088
-1.0000 1.0000 8.0000 -0.2370 0.9389 0.0088
